data_4036605
loop_
_publ_author_name
'Madhusudhan Reddy, G.'
'Ko, Chi-Ting'
'Hsieh, Kai-Hong'
'Lee, Chia-Jui'
'Das, Utpal'
'Lin, Wenwei'

_publ_section_title
;
 Expanding the Scope of Primary Amine Catalysis: Stereoselective Synthesis
 of Indanedione-Fused 2,6-Disubstituted trans-Spirocyclohexanones.
;
_journal_issue 6
_journal_name_full 'The Journal of organic chemistry'
_journal_page_first 2420
_journal_page_last 2431
_journal_paper_doi 10.1021/acs.joc.5b02921
_journal_volume 81
_journal_year 2016
_chemical_absolute_configuration unk
_chemical_formula_moiety 'C27 H20 Br2 O3'
_chemical_formula_sum 'C27 H20 Br2 O3'
_chemical_formula_weight 552.25
_space_group_IT_number 1
_space_group_name_Hall 'P 1'
_space_group_name_H-M_alt 'P 1'
_symmetry_cell_setting triclinic
_symmetry_space_group_name_H-M 'P 1'
_atom_sites_solution_hydrogens geom
_atom_sites_solution_primary direct
_atom_sites_solution_secondary difmap
_audit_creation_method SHELXL-97
_cell_angle_alpha 95.530(3)
_cell_angle_beta 104.286(3)
_cell_angle_gamma 108.675(3)
_cell_formula_units_Z 1
_cell_length_a 8.1158(3)
_cell_length_b 8.6369(3)
_cell_length_c 9.1898(4)
_cell_measurement_reflns_used 0
_cell_measurement_temperature 296(2)
_cell_measurement_theta_max 0
_cell_measurement_theta_min 0
_cell_volume 580.48(4)
_computing_molecular_graphics 'Ortep-3 for Windows (Farrugia, 1997)'
_computing_publication_material 'WinGX publication routines (Farrugia, 1999)'
_computing_structure_refinement 'SHELXL-97 (Sheldrick, 1997)'
_computing_structure_solution 'SIR97 (Giacovazzo et al, 1997)'
_diffrn_ambient_temperature 296(2)
_diffrn_measured_fraction_theta_full 0.991
_diffrn_measured_fraction_theta_max 0.991
_diffrn_measurement_device_type 'BRUKER APEX2'
_diffrn_radiation_monochromator graphite
_diffrn_radiation_source 'fine-focus sealed tube'
_diffrn_radiation_type MoK\a
_diffrn_radiation_wavelength 0.71073
_diffrn_reflns_av_R_equivalents 0.0215
_diffrn_reflns_av_sigmaI/netI 0.0725
_diffrn_reflns_limit_h_max 9
_diffrn_reflns_limit_h_min -9
_diffrn_reflns_limit_k_max 10
_diffrn_reflns_limit_k_min -10
_diffrn_reflns_limit_l_max 10
_diffrn_reflns_limit_l_min -10
_diffrn_reflns_number 5000
_diffrn_reflns_theta_full 25.01
_diffrn_reflns_theta_max 25.01
_diffrn_reflns_theta_min 2.33
_exptl_absorpt_coefficient_mu 3.518
_exptl_absorpt_correction_T_max 0.9330
_exptl_absorpt_correction_T_min 0.3640
_exptl_absorpt_correction_type multi-scan
_exptl_crystal_colour colorless
_exptl_crystal_density_diffrn 1.580
_exptl_crystal_density_method 'not measured'
_exptl_crystal_description prism
_exptl_crystal_F_000 276
_exptl_crystal_size_max 0.36
_exptl_crystal_size_mid 0.07
_exptl_crystal_size_min 0.02
_refine_diff_density_max 0.445
_refine_diff_density_min -0.305
_refine_diff_density_rms 0.048
_refine_ls_abs_structure_details 'Flack H D (1983), Acta Cryst. A39, 876-881'
_refine_ls_abs_structure_Flack 0.013(6)
_refine_ls_extinction_method none
_refine_ls_goodness_of_fit_ref 0.861
_refine_ls_hydrogen_treatment constr
_refine_ls_matrix_type full
_refine_ls_number_parameters 289
_refine_ls_number_reflns 3414
_refine_ls_number_restraints 3
_refine_ls_restrained_S_all 0.861
_refine_ls_R_factor_all 0.0435
_refine_ls_R_factor_gt 0.0302
_refine_ls_shift/su_max 0.000
_refine_ls_shift/su_mean 0.000
_refine_ls_structure_factor_coef Fsqd
_refine_ls_weighting_details 'calc w=1/[\s^2^(Fo^2^)+(0.0000P)^2^+0.0000P] where P=(Fo^2^+2Fc^2^)/3'
_refine_ls_weighting_scheme calc
_refine_ls_wR_factor_gt 0.0561
_refine_ls_wR_factor_ref 0.0597
_reflns_number_gt 2765
_reflns_number_total 3414
_reflns_threshold_expression >2sigma(I)
_cod_data_source_file jo5b02921_si_003.cif
_cod_data_source_block a17159
_cod_database_code 4036605

loop_
_symmetry_equiv_pos_as_xyz
'x, y, z'

loop_
_atom_site_label
_atom_site_type_symbol
_atom_site_fract_x
_atom_site_fract_y
_atom_site_fract_z
_atom_site_U_iso_or_equiv
_atom_site_adp_type
_atom_site_occupancy
_atom_site_symmetry_multiplicity
_atom_site_calc_flag
_atom_site_refinement_flags
C1 C 0.3670(6) -0.2104(4) 0.2794(4) 0.0402(10) Uani 1 1 d .
C2 C 0.2866(5) -0.1034(5) 0.3242(4) 0.0414(10) Uani 1 1 d .
H2 H 0.1630 -0.1416 0.3154 0.050 Uiso 1 1 calc R
C3 C 0.3938(5) 0.0623(5) 0.3825(4) 0.0384(10) Uani 1 1 d .
H3 H 0.3410 0.1348 0.4152 0.046 Uiso 1 1 calc R
C4 C 0.5790(5) 0.1238(5) 0.3937(4) 0.0331(10) Uani 1 1 d .
C5 C 0.6518(5) 0.0101(5) 0.3461(4) 0.0400(10) Uani 1 1 d .
H5 H 0.7747 0.0469 0.3522 0.048 Uiso 1 1 calc R
C6 C 0.5487(6) -0.1540(5) 0.2904(4) 0.0410(10) Uani 1 1 d .
H6 H 0.6015 -0.2275 0.2600 0.049 Uiso 1 1 calc R
C7 C 0.6878(5) 0.3079(5) 0.4489(4) 0.0352(9) Uani 1 1 d .
H7 H 0.6009 0.3603 0.4636 0.042 Uiso 1 1 calc R
C8 C 0.7694(5) 0.3882(5) 0.3269(4) 0.0383(10) Uani 1 1 d .
H8 H 0.8561 0.3365 0.3097 0.046 Uiso 1 1 calc R
C9 C 0.6235(6) 0.3534(5) 0.1744(5) 0.0542(12) Uani 1 1 d .
H9A H 0.5605 0.2355 0.1415 0.081 Uiso 1 1 calc R
H9B H 0.6797 0.3970 0.0992 0.081 Uiso 1 1 calc R
H9C H 0.5386 0.4060 0.1865 0.081 Uiso 1 1 calc R
C10 C 0.8740(5) 0.5721(5) 0.3838(5) 0.0421(10) Uani 1 1 d .
C11 C 1.0035(5) 0.6229(5) 0.5430(5) 0.0502(11) Uani 1 1 d .
H11A H 1.0443 0.7430 0.5731 0.060 Uiso 1 1 calc R
H11B H 1.1094 0.5945 0.5412 0.060 Uiso 1 1 calc R
C12 C 0.9253(5) 0.5434(4) 0.6648(4) 0.0404(10) Uani 1 1 d .
H12 H 1.0293 0.5620 0.7544 0.048 Uiso 1 1 calc R
C13 C 0.8024(5) 0.6204(4) 0.7178(4) 0.0381(10) Uani 1 1 d .
C14 C 0.6867(6) 0.6808(5) 0.6206(5) 0.0535(12) Uani 1 1 d .
H14 H 0.6879 0.6773 0.5194 0.064 Uiso 1 1 calc R
C15 C 0.5699(6) 0.7457(5) 0.6695(5) 0.0509(11) Uani 1 1 d .
H15 H 0.4938 0.7851 0.6023 0.061 Uiso 1 1 calc R
C16 C 0.5681(5) 0.7510(5) 0.8178(5) 0.0426(10) Uani 1 1 d .
C17 C 0.6855(6) 0.6973(5) 0.9199(5) 0.0564(13) Uani 1 1 d .
H17 H 0.6867 0.7045 1.0218 0.068 Uiso 1 1 calc R
C18 C 0.7988(6) 0.6341(5) 0.8683(4) 0.0498(11) Uani 1 1 d .
H18 H 0.8772 0.5985 0.9373 0.060 Uiso 1 1 calc R
C19 C 0.8324(4) 0.3475(4) 0.6072(4) 0.0340(9) Uani 1 1 d .
C20 C 0.7480(5) 0.2698(4) 0.7265(4) 0.0342(9) Uani 1 1 d .
C21 C 0.8809(5) 0.2105(4) 0.8252(4) 0.0355(9) Uani 1 1 d .
C22 C 0.8771(6) 0.1531(5) 0.9611(4) 0.0508(11) Uani 1 1 d .
H22 H 0.7845 0.1509 1.0046 0.061 Uiso 1 1 calc R
C23 C 1.0146(7) 0.0998(6) 1.0290(6) 0.0647(14) Uani 1 1 d .
H23 H 1.0150 0.0601 1.1195 0.078 Uiso 1 1 calc R
C24 C 1.1527(7) 0.1045(6) 0.9641(6) 0.0682(15) Uani 1 1 d .
H24 H 1.2440 0.0678 1.0129 0.082 Uiso 1 1 calc R
C25 C 1.1598(5) 0.1617(5) 0.8293(5) 0.0548(12) Uani 1 1 d .
H25 H 1.2525 0.1639 0.7860 0.066 Uiso 1 1 calc R
C26 C 1.0180(5) 0.2163(5) 0.7618(5) 0.0443(11) Uani 1 1 d .
C27 C 0.9886(6) 0.2794(5) 0.6181(5) 0.0443(11) Uani 1 1 d .
O1 O 0.8577(3) 0.6743(3) 0.3045(3) 0.0503(7) Uani 1 1 d .
O2 O 0.5997(4) 0.2584(3) 0.7379(3) 0.0488(7) Uani 1 1 d .
O3 O 1.0730(4) 0.2823(4) 0.5268(4) 0.0645(9) Uani 1 1 d .
Br1 Br 0.22327(6) -0.43913(5) 0.19951(5) 0.06655(17) Uani 1 1 d .
Br2 Br 0.40578(5) 0.83801(4) 0.88455(4) 0.06358(18) Uani 1 1 d .

loop_
_atom_site_aniso_label
_atom_site_aniso_U_11
_atom_site_aniso_U_22
_atom_site_aniso_U_33
_atom_site_aniso_U_23
_atom_site_aniso_U_13
_atom_site_aniso_U_12
C1 0.050(3) 0.037(2) 0.032(2) 0.0080(18) 0.0111(19) 0.014(2)
C2 0.029(2) 0.046(3) 0.052(3) 0.015(2) 0.0152(19) 0.012(2)
C3 0.034(2) 0.040(2) 0.046(2) 0.010(2) 0.0150(19) 0.017(2)
C4 0.026(2) 0.042(2) 0.032(2) 0.009(2) 0.0088(18) 0.012(2)
C5 0.027(2) 0.049(3) 0.047(2) 0.008(2) 0.0155(19) 0.014(2)
C6 0.046(3) 0.047(3) 0.039(2) 0.009(2) 0.018(2) 0.025(2)
C7 0.029(2) 0.043(2) 0.038(2) 0.0097(19) 0.0153(18) 0.013(2)
C8 0.035(2) 0.047(3) 0.034(2) 0.0066(19) 0.0128(18) 0.014(2)
C9 0.061(3) 0.054(3) 0.041(3) 0.007(2) 0.015(2) 0.012(2)
C10 0.028(2) 0.056(3) 0.045(2) 0.014(2) 0.0170(19) 0.013(2)
C11 0.032(2) 0.054(3) 0.052(3) 0.014(2) 0.008(2) 0.001(2)
C12 0.025(2) 0.046(2) 0.039(2) 0.008(2) 0.0013(18) 0.0030(19)
C13 0.037(2) 0.032(2) 0.031(2) 0.0044(18) -0.0010(19) 0.0015(19)
C14 0.063(3) 0.067(3) 0.031(2) 0.012(2) 0.015(2) 0.020(3)
C15 0.059(3) 0.063(3) 0.037(3) 0.012(2) 0.014(2) 0.029(3)
C16 0.045(3) 0.042(2) 0.034(2) -0.0007(19) 0.0176(19) 0.005(2)
C17 0.077(3) 0.064(3) 0.030(2) 0.012(2) 0.014(2) 0.029(3)
C18 0.066(3) 0.047(3) 0.034(3) 0.009(2) 0.003(2) 0.025(2)
C19 0.017(2) 0.048(3) 0.037(2) 0.0111(19) 0.0079(17) 0.0105(19)
C20 0.030(2) 0.032(2) 0.035(2) 0.0015(17) 0.0084(18) 0.0057(19)
C21 0.034(2) 0.026(2) 0.043(2) 0.0042(18) 0.0082(19) 0.0101(18)
C22 0.053(3) 0.045(3) 0.048(3) 0.010(2) 0.011(2) 0.011(2)
C23 0.066(3) 0.060(3) 0.066(3) 0.022(3) 0.004(3) 0.027(3)
C24 0.055(3) 0.061(3) 0.078(4) 0.018(3) -0.009(3) 0.029(3)
C25 0.035(3) 0.058(3) 0.067(3) 0.009(2) 0.004(2) 0.020(2)
C26 0.033(2) 0.039(2) 0.053(3) 0.003(2) 0.002(2) 0.011(2)
C27 0.029(2) 0.056(3) 0.046(3) 0.007(2) 0.011(2) 0.013(2)
O1 0.0431(18) 0.0510(18) 0.0614(18) 0.0227(16) 0.0239(14) 0.0128(15)
O2 0.0348(17) 0.0603(19) 0.0559(19) 0.0190(15) 0.0190(14) 0.0164(15)
O3 0.047(2) 0.094(3) 0.066(2) 0.023(2) 0.0239(18) 0.035(2)
Br1 0.0703(4) 0.0400(3) 0.0833(4) 0.0023(3) 0.0278(3) 0.0106(3)
Br2 0.0606(4) 0.0756(4) 0.0505(3) -0.0014(3) 0.0177(3) 0.0219(3)

loop_
_atom_type_symbol
_atom_type_description
_atom_type_scat_dispersion_real
_atom_type_scat_dispersion_imag
_atom_type_scat_source
C C 0.0033 0.0016 'International Tables Vol C Tables 4.2.6.8 and 6.1.1.4'
H H 0.0000 0.0000 'International Tables Vol C Tables 4.2.6.8 and 6.1.1.4'
O O 0.0106 0.0060 'International Tables Vol C Tables 4.2.6.8 and 6.1.1.4'
Br Br -0.2901 2.4595 'International Tables Vol C Tables 4.2.6.8 and 6.1.1.4'

loop_
_geom_angle_atom_site_label_1
_geom_angle_atom_site_label_2
_geom_angle_atom_site_label_3
_geom_angle
C6 C1 C2 120.8(4)
C6 C1 Br1 119.6(3)
C2 C1 Br1 119.5(3)
C1 C2 C3 118.5(4)
C1 C2 H2 120.7
C3 C2 H2 120.7
C2 C3 C4 121.9(3)
C2 C3 H3 119.0
C4 C3 H3 119.0
C5 C4 C3 116.8(4)
C5 C4 C7 123.2(3)
C3 C4 C7 120.0(3)
C6 C5 C4 122.0(4)
C6 C5 H5 119.0
C4 C5 H5 119.0
C5 C6 C1 119.9(3)
C5 C6 H6 120.1
C1 C6 H6 120.1
C4 C7 C8 112.2(3)
C4 C7 C19 113.0(3)
C8 C7 C19 112.6(3)
C4 C7 H7 106.1
C8 C7 H7 106.1
C19 C7 H7 106.1
C10 C8 C9 111.8(3)
C10 C8 C7 111.0(3)
C9 C8 C7 111.6(3)
C10 C8 H8 107.4
C9 C8 H8 107.4
C7 C8 H8 107.4
C8 C9 H9A 109.5
C8 C9 H9B 109.5
H9A C9 H9B 109.5
C8 C9 H9C 109.5
H9A C9 H9C 109.5
H9B C9 H9C 109.5
O1 C10 C11 121.4(4)
O1 C10 C8 122.1(3)
C11 C10 C8 116.5(3)
C10 C11 C12 115.1(3)
C10 C11 H11A 108.5
C12 C11 H11A 108.5
C10 C11 H11B 108.5
C12 C11 H11B 108.5
H11A C11 H11B 107.5
C13 C12 C11 114.2(3)
C13 C12 C19 113.0(3)
C11 C12 C19 109.5(3)
C13 C12 H12 106.5
C11 C12 H12 106.5
C19 C12 H12 106.5
C18 C13 C14 116.2(4)
C18 C13 C12 121.0(3)
C14 C13 C12 122.9(4)
C15 C14 C13 122.2(4)
C15 C14 H14 118.9
C13 C14 H14 118.9
C16 C15 C14 118.9(4)
C16 C15 H15 120.5
C14 C15 H15 120.5
C15 C16 C17 120.8(4)
C15 C16 Br2 119.0(3)
C17 C16 Br2 120.3(3)
C18 C17 C16 118.9(4)
C18 C17 H17 120.6
C16 C17 H17 120.6
C17 C18 C13 122.9(3)
C17 C18 H18 118.5
C13 C18 H18 118.5
C20 C19 C27 101.7(3)
C20 C19 C7 111.6(3)
C27 C19 C7 117.5(3)
C20 C19 C12 109.1(3)
C27 C19 C12 106.6(3)
C7 C19 C12 109.8(3)
O2 C20 C21 126.2(3)
O2 C20 C19 126.0(3)
C21 C20 C19 107.8(3)
C26 C21 C22 121.4(3)
C26 C21 C20 109.7(3)
C22 C21 C20 128.9(4)
C23 C22 C21 117.8(4)
C23 C22 H22 121.1
C21 C22 H22 121.1
C22 C23 C24 120.8(5)
C22 C23 H23 119.6
C24 C23 H23 119.6
C23 C24 C25 122.4(4)
C23 C24 H24 118.8
C25 C24 H24 118.8
C24 C25 C26 115.9(4)
C24 C25 H25 122.0
C26 C25 H25 122.0
C21 C26 C25 121.6(4)
C21 C26 C27 110.5(3)
C25 C26 C27 127.8(4)
O3 C27 C26 126.8(4)
O3 C27 C19 125.7(4)
C26 C27 C19 107.5(4)

loop_
_geom_bond_atom_site_label_1
_geom_bond_atom_site_label_2
_geom_bond_distance
C1 C6 1.371(5)
C1 C2 1.376(5)
C1 Br1 1.904(4)
C2 C3 1.384(5)
C2 H2 0.9300
C3 C4 1.398(5)
C3 H3 0.9300
C4 C5 1.386(5)
C4 C7 1.513(5)
C5 C6 1.364(5)
C5 H5 0.9300
C6 H6 0.9300
C7 C8 1.549(5)
C7 C19 1.554(4)
C7 H7 0.9800
C8 C10 1.508(6)
C8 C9 1.526(5)
C8 H8 0.9800
C9 H9A 0.9600
C9 H9B 0.9600
C9 H9C 0.9600
C10 O1 1.216(4)
C10 C11 1.504(6)
C11 C12 1.532(6)
C11 H11A 0.9700
C11 H11B 0.9700
C12 C13 1.509(5)
C12 C19 1.589(5)
C12 H12 0.9800
C13 C18 1.385(6)
C13 C14 1.393(5)
C14 C15 1.385(6)
C14 H14 0.9300
C15 C16 1.362(5)
C15 H15 0.9300
C16 C17 1.388(5)
C16 Br2 1.903(4)
C17 C18 1.362(6)
C17 H17 0.9300
C18 H18 0.9300
C19 C20 1.529(5)
C19 C27 1.546(5)
C20 O2 1.207(4)
C20 C21 1.486(5)
C21 C26 1.368(5)
C21 C22 1.391(5)
C22 C23 1.374(6)
C22 H22 0.9300
C23 C24 1.384(7)
C23 H23 0.9300
C24 C25 1.385(6)
C24 H24 0.9300
C25 C26 1.408(5)
C25 H25 0.9300
C26 C27 1.471(5)
C27 O3 1.204(5)
